data_2311311
loop_
_publ_author_name
'Gomes, Ligia R.'
'Low, John Nicolson'
'Cagide, Fernando'
'Gaspar, Alexandra'
'Borges, Fernanda'

_publ_section_title
;
 A comparison of the structures of some 2- and 3-substituted chromone
 derivatives: a structural study on the importance of the secondary
 carboxamide backbone for the inhibitory activity of MAO-B.
;
_journal_issue 'Pt 11'
_journal_name_full 'Acta crystallographica. Section E, Crystallographic communications'
_journal_page_first 1270
_journal_page_last 1277
_journal_paper_doi 10.1107/S2056989015017958
_journal_volume 71
_journal_year 2015
_chemical_formula_iupac 'C14 H13 N O3'
_chemical_formula_moiety 'C14 H13 N O3'
_chemical_formula_sum 'C14 H13 N O3'
_chemical_formula_weight 243.25
_chemical_name_systematic
;
3-(Pyrrolidine-1-carbonyl)-4<i>H</i>-chromen-4-one
;
_space_group_crystal_system orthorhombic
_space_group_IT_number 19
_space_group_name_Hall 'P 2ac 2ab'
_space_group_name_H-M_alt 'P 21 21 21'
_atom_sites_solution_hydrogens geom
_audit_creation_method SHELXL-2014/7
_cell_angle_alpha 90
_cell_angle_beta 90
_cell_angle_gamma 90
_cell_formula_units_Z 4
_cell_length_a 7.430(3)
_cell_length_b 11.963(6)
_cell_length_c 12.648(6)
_cell_measurement_reflns_used 4253
_cell_measurement_temperature 100(2)
_cell_measurement_theta_max 31.2
_cell_measurement_theta_min 2.3
_cell_volume 1124.2(9)
_computing_cell_refinement
;
<i>CrystalClear-SM Expert</i> (Rigaku, 2012)
;
_computing_data_collection
;
<i>CrystalClear-SM Expert</i> (Rigaku, 2012)
;
_computing_data_reduction
;
<i>CrystalClear-SM Expert</i> (Rigaku, 2012)
;
_computing_molecular_graphics
;
Mercury (Macrae <i>et al.</i>,  2006)
;
_computing_publication_material
;
Oscail (McArdle <i>et al.</i>,  2004),
SHELXL-2014/17 (Sheldrick, 2015) and
PLATON (Spek, 2009)
;
_computing_structure_refinement
;
Oscail (McArdle <i>et al.</i>,  2004),
<i>ShelXle</i> (H\"ubschle <i>et al.</i>,  2011) and
SHELXL-2014/17 (Sheldrick, 2015)
;
_computing_structure_solution
;
SHELXS (Sheldrick, 2015),
PLATON (Spek, 2009),
<i>Flipper 25</i> (Oszl\'anyi & S\"ut\>o, 2004) and
Olex2 (Dolomanov <i>et al</i>., 2009).
;
_diffrn_ambient_temperature 100
_diffrn_detector_area_resol_mean 28.5714
_diffrn_measured_fraction_theta_full 1.000
_diffrn_measured_fraction_theta_max 0.944
_diffrn_measurement_device
;
AFC12 (Right): Kappa 3 circle
;
_diffrn_measurement_device_type
;
Rigaku Saturn724+
;
_diffrn_measurement_method 'profile data from \w-scans'
_diffrn_radiation_monochromator Confocal
_diffrn_radiation_type MoK\a
_diffrn_radiation_wavelength 0.71075
_diffrn_reflns_av_R_equivalents 0.0305
_diffrn_reflns_limit_h_max 10
_diffrn_reflns_limit_h_min -8
_diffrn_reflns_limit_k_max 15
_diffrn_reflns_limit_k_min -17
_diffrn_reflns_limit_l_max 18
_diffrn_reflns_limit_l_min -18
_diffrn_reflns_number 7547
_diffrn_reflns_theta_full 25.000
_diffrn_reflns_theta_max 31.287
_diffrn_reflns_theta_min 2.343
_exptl_absorpt_coefficient_mu 0.102
_exptl_absorpt_correction_T_max 0.9970
_exptl_absorpt_correction_T_min 0.9779
_exptl_absorpt_correction_type multi-scan
_exptl_absorpt_process_details
;
(<i>CrystalClear-SM Expert</i>; Rigaku, 2012)
;
_exptl_crystal_colour colourless
_exptl_crystal_density_diffrn 1.437
_exptl_crystal_description lath
_exptl_crystal_F_000 512
_exptl_crystal_size_max 0.220
_exptl_crystal_size_mid 0.070
_exptl_crystal_size_min 0.030
_refine_diff_density_max 0.511
_refine_diff_density_min -0.440
_refine_ls_abs_structure_details
;
Flack <i>x</i> determined using 946 quotients
[(<i>I</i>^+^)-(<i>I</i>^-^)]/[(<i>I</i>^+^)+(<i>I</i>^-^)]
(Parsons <i>et al</i>., 2013)
;
_refine_ls_abs_structure_Flack -0.1(6)
_refine_ls_extinction_method none
_refine_ls_goodness_of_fit_ref 1.070
_refine_ls_hydrogen_treatment constr
_refine_ls_matrix_type full
_refine_ls_number_parameters 163
_refine_ls_number_reflns 3294
_refine_ls_number_restraints 0
_refine_ls_restrained_S_all 1.070
_refine_ls_R_factor_all 0.0735
_refine_ls_R_factor_gt 0.0686
_refine_ls_shift/su_max 0.000
_refine_ls_shift/su_mean 0.000
_refine_ls_structure_factor_coef Fsqd
_refine_ls_weighting_details 'w=1/[\s^2^(Fo^2^)+(0.0459P)^2^+1.1472P] where P=(Fo^2^+2Fc^2^)/3'
_refine_ls_weighting_scheme calc
_refine_ls_wR_factor_gt 0.1483
_refine_ls_wR_factor_ref 0.1521
_reflns_number_gt 3066
_reflns_number_total 3294
_reflns_threshold_expression 'I > 2\s(I)'
_cod_data_source_file lh5791sup1.cif
_cod_data_source_block 3
_cod_database_code 2311311
_shelx_space_group_comment
;
The symmetry employed for this shelxl refinement is uniquely defined
by the following loop, which should always be used as a source of
symmetry information in preference to the above space-group names.
They are only intended as comments.
;
_shelx_estimated_absorpt_t_min 0.978
_shelx_estimated_absorpt_t_max 0.997

loop_
_space_group_symop_operation_xyz
'x, y, z'
'-x+1/2, -y, z+1/2'
'x+1/2, -y+1/2, -z'
'-x, y+1/2, -z+1/2'

loop_
_atom_site_type_symbol
_atom_site_label
_atom_site_fract_x
_atom_site_fract_y
_atom_site_fract_z
_atom_site_U_iso_or_equiv
_atom_site_adp_type
_atom_site_calc_flag
_atom_site_occupancy
O O1 0.8069(3) 0.5658(2) 0.58566(17) 0.0247(5) Uani d 1
O O3 0.6707(4) 0.8949(2) 0.5280(2) 0.0362(6) Uani d 1
O O4 0.5779(3) 0.66383(19) 0.30612(18) 0.0255(5) Uani d 1
N N311 0.7972(4) 0.8846(2) 0.3665(2) 0.0292(6) Uani d 1
C C2 0.7960(5) 0.6739(3) 0.5573(2) 0.0254(7) Uani d 1
H H2 0.8374 0.7277 0.6068 0.030 Uiso calc 1
C C3 0.7316(4) 0.7126(3) 0.4646(2) 0.0224(6) Uani d 1
C C4 0.6548(4) 0.6348(3) 0.3885(2) 0.0215(6) Uani d 1
C C4A 0.6710(4) 0.5165(3) 0.4186(2) 0.0212(6) Uani d 1
C C5 0.6124(4) 0.4305(3) 0.3517(2) 0.0236(6) Uani d 1
H H5 0.5596 0.4485 0.2855 0.028 Uiso calc 1
C C6 0.6304(5) 0.3197(3) 0.3812(3) 0.0263(7) Uani d 1
H H6 0.5910 0.2620 0.3351 0.032 Uiso calc 1
C C7 0.7069(5) 0.2928(3) 0.4790(3) 0.0271(7) Uani d 1
H H7 0.7185 0.2166 0.4992 0.033 Uiso calc 1
C C8 0.7659(5) 0.3762(3) 0.5466(3) 0.0259(6) Uani d 1
H H8 0.8178 0.3581 0.6131 0.031 Uiso calc 1
C C8A 0.7474(4) 0.4865(3) 0.5153(2) 0.0223(6) Uani d 1
C C31 0.7301(5) 0.8378(3) 0.4541(3) 0.0259(6) Uani d 1
C C312 0.8921(6) 0.8294(3) 0.2780(3) 0.0318(8) Uani d 1
H H31A 0.8245 0.7634 0.2523 0.038 Uiso calc 1
H H31B 1.0147 0.8057 0.2991 0.038 Uiso calc 1
C C313 0.8989(7) 0.9193(3) 0.1957(4) 0.0430(10) Uani d 1
H H31C 0.7881 0.9192 0.1522 0.052 Uiso calc 1
H H31D 1.0043 0.9093 0.1487 0.052 Uiso calc 1
C C314 0.9147(8) 1.0274(4) 0.2587(3) 0.0477(12) Uani d 1
H H31E 0.8685 1.0916 0.2175 0.057 Uiso calc 1
H H31F 1.0414 1.0421 0.2784 0.057 Uiso calc 1
C C315 0.7994(5) 1.0074(3) 0.3571(3) 0.0360(8) Uani d 1
H H31G 0.8542 1.0424 0.4203 0.043 Uiso calc 1
H H31H 0.6763 1.0374 0.3474 0.043 Uiso calc 1

loop_
_atom_site_aniso_label
_atom_site_aniso_U_11
_atom_site_aniso_U_22
_atom_site_aniso_U_33
_atom_site_aniso_U_12
_atom_site_aniso_U_13
_atom_site_aniso_U_23
O1 0.0315(12) 0.0273(11) 0.0153(9) -0.0027(10) -0.0022(9) -0.0007(8)
O3 0.0401(14) 0.0323(13) 0.0362(14) 0.0008(11) 0.0038(12) -0.0126(11)
O4 0.0296(12) 0.0265(11) 0.0202(10) 0.0029(10) -0.0052(9) 0.0009(9)
N311 0.0379(16) 0.0207(12) 0.0288(14) -0.0021(12) -0.0007(13) -0.0022(11)
C2 0.0289(16) 0.0275(15) 0.0196(14) -0.0026(13) -0.0011(13) -0.0041(12)
C3 0.0221(14) 0.0245(14) 0.0208(14) 0.0004(12) 0.0003(12) -0.0033(11)
C4 0.0209(13) 0.0247(14) 0.0188(13) 0.0017(11) 0.0018(11) -0.0011(11)
C4A 0.0195(13) 0.0259(14) 0.0180(13) -0.0005(12) 0.0013(11) 0.0002(11)
C5 0.0246(14) 0.0289(15) 0.0174(13) -0.0008(12) 0.0003(12) -0.0013(11)
C6 0.0300(17) 0.0246(15) 0.0243(15) -0.0042(12) 0.0012(13) -0.0017(12)
C7 0.0325(17) 0.0236(14) 0.0252(15) -0.0005(13) 0.0028(14) 0.0053(12)
C8 0.0274(15) 0.0310(16) 0.0193(14) 0.0007(13) -0.0019(13) 0.0044(12)
C8A 0.0205(14) 0.0292(15) 0.0171(13) -0.0013(12) 0.0008(11) -0.0012(11)
C31 0.0267(15) 0.0261(15) 0.0250(14) -0.0003(13) -0.0040(13) -0.0043(12)
C312 0.045(2) 0.0271(16) 0.0229(15) -0.0047(16) 0.0005(15) 0.0001(13)
C313 0.047(2) 0.042(2) 0.040(2) 0.0007(19) 0.010(2) 0.0069(17)
C314 0.076(3) 0.036(2) 0.030(2) -0.019(2) -0.009(2) 0.0046(16)
C315 0.042(2) 0.0226(15) 0.044(2) -0.0042(15) -0.0086(17) 0.0010(14)

loop_
_atom_type_symbol
_atom_type_description
_atom_type_scat_dispersion_real
_atom_type_scat_dispersion_imag
_atom_type_scat_source
C C 0.0033 0.0016 'International Tables Vol C Tables 4.2.6.8 and 6.1.1.4'
H H 0.0000 0.0000 'International Tables Vol C Tables 4.2.6.8 and 6.1.1.4'
N N 0.0061 0.0033 'International Tables Vol C Tables 4.2.6.8 and 6.1.1.4'
O O 0.0106 0.0060 'International Tables Vol C Tables 4.2.6.8 and 6.1.1.4'

loop_
_geom_angle_atom_site_label_1
_geom_angle_atom_site_label_2
_geom_angle_atom_site_label_3
_geom_angle
C2 O1 C8A 118.2(2)
C31 N311 C315 119.2(3)
C31 N311 C312 128.2(3)
C315 N311 C312 112.2(3)
O1 C2 C3 125.7(3)
O1 C2 H2 117.2
C3 C2 H2 117.2
C2 C3 C4 119.7(3)
C2 C3 C31 114.9(3)
C4 C3 C31 125.1(3)
O4 C4 C3 124.0(3)
O4 C4 C4A 121.7(3)
C3 C4 C4A 114.3(3)
C8A C4A C5 117.8(3)
C8A C4A C4 120.5(3)
C5 C4A C4 121.7(3)
C6 C5 C4A 120.7(3)
C6 C5 H5 119.7
C4A C5 H5 119.7
C5 C6 C7 119.9(3)
C5 C6 H6 120.0
C7 C6 H6 120.0
C8 C7 C6 120.6(3)
C8 C7 H7 119.7
C6 C7 H7 119.7
C8A C8 C7 118.6(3)
C8A C8 H8 120.7
C7 C8 H8 120.7
O1 C8A C8 116.2(3)
O1 C8A C4A 121.4(3)
C8 C8A C4A 122.4(3)
O3 C31 N311 121.8(3)
O3 C31 C3 119.0(3)
N311 C31 C3 119.2(3)
N311 C312 C313 102.8(3)
N311 C312 H31A 111.2
C313 C312 H31A 111.2
N311 C312 H31B 111.2
C313 C312 H31B 111.2
H31A C312 H31B 109.1
C312 C313 C314 104.4(3)
C312 C313 H31C 110.9
C314 C313 H31C 110.9
C312 C313 H31D 110.9
C314 C313 H31D 110.9
H31C C313 H31D 108.9
C313 C314 C315 104.5(3)
C313 C314 H31E 110.9
C315 C314 H31E 110.9
C313 C314 H31F 110.9
C315 C314 H31F 110.9
H31E C314 H31F 108.9
N311 C315 C314 103.2(3)
N311 C315 H31G 111.1
C314 C315 H31G 111.1
N311 C315 H31H 111.1
C314 C315 H31H 111.1
H31G C315 H31H 109.1

loop_
_geom_bond_atom_site_label_1
_geom_bond_atom_site_label_2
_geom_bond_distance
O1 C2 1.345(4)
O1 C8A 1.374(4)
O3 C31 1.239(4)
O4 C4 1.238(4)
N311 C31 1.337(4)
N311 C315 1.474(4)
N311 C312 1.480(5)
C2 C3 1.348(4)
C2 H2 0.9500
C3 C4 1.455(4)
C3 C31 1.504(4)
C4 C4A 1.471(4)
C4A C8A 1.396(4)
C4A C5 1.401(4)
C5 C6 1.383(5)
C5 H5 0.9500
C6 C7 1.399(5)
C6 H6 0.9500
C7 C8 1.386(5)
C7 H7 0.9500
C8 C8A 1.384(4)
C8 H8 0.9500
C312 C313 1.498(5)
C312 H31A 0.9900
C312 H31B 0.9900
C313 C314 1.524(6)
C313 H31C 0.9900
C313 H31D 0.9900
C314 C315 1.529(6)
C314 H31E 0.9900
C314 H31F 0.9900
C315 H31G 0.9900
C315 H31H 0.9900

loop_
_geom_hbond_atom_site_label_D
_geom_hbond_atom_site_label_H
_geom_hbond_atom_site_label_A
_geom_hbond_site_symmetry_A
_geom_hbond_distance_DH
_geom_hbond_distance_HA
_geom_hbond_distance_DA
_geom_hbond_angle_DHA
C312 H31A O4 . 0.99 2.29 3.082(5) 136
C2 H2 O4 3_566 0.95 2.47 3.338(4) 152
C6 H6 O4 4_645 0.95 2.48 3.389(4) 161
C8 H8 O4 2_665 0.95 2.57 3.514(4) 170
C314 H31E O3 2_674 0.99 2.42 3.128(5) 128
C313 H31D Cg 3_466 0.99 2.59 3.570(6) 170

loop_
_geom_torsion_atom_site_label_1
_geom_torsion_atom_site_label_2
_geom_torsion_atom_site_label_3
_geom_torsion_atom_site_label_4
_geom_torsion
C8A O1 C2 C3 -0.2(5)
O1 C2 C3 C4 4.3(5)
O1 C2 C3 C31 178.5(3)
C2 C3 C4 O4 173.1(3)
C31 C3 C4 O4 -0.4(5)
C2 C3 C4 C4A -5.3(4)
C31 C3 C4 C4A -178.8(3)
O4 C4 C4A C8A -175.6(3)
C3 C4 C4A C8A 2.8(4)
O4 C4 C4A C5 4.9(5)
C3 C4 C4A C5 -176.7(3)
C8A C4A C5 C6 -0.1(5)
C4 C4A C5 C6 179.4(3)
C4A C5 C6 C7 0.4(5)
C5 C6 C7 C8 -0.4(5)
C6 C7 C8 C8A 0.0(5)
C2 O1 C8A C8 178.2(3)
C2 O1 C8A C4A -2.5(4)
C7 C8 C8A O1 179.6(3)
C7 C8 C8A C4A 0.3(5)
C5 C4A C8A O1 -179.5(3)
C4 C4A C8A O1 1.0(4)
C5 C4A C8A C8 -0.3(5)
C4 C4A C8A C8 -179.8(3)
C315 N311 C31 O3 -0.5(5)
C312 N311 C31 O3 171.9(3)
C315 N311 C31 C3 -178.7(3)
C312 N311 C31 C3 -6.3(5)
C2 C3 C31 O3 -46.6(4)
C4 C3 C31 O3 127.2(4)
C2 C3 C31 N311 131.6(3)
C4 C3 C31 N311 -54.6(5)
C31 N311 C312 C313 168.7(4)
C315 N311 C312 C313 -18.4(4)
N311 C312 C313 C314 32.8(5)
C312 C313 C314 C315 -36.0(5)
C31 N311 C315 C314 169.9(3)
C312 N311 C315 C314 -3.6(4)
C313 C314 C315 N311 24.0(4)
